data_4127902
loop_
_publ_author_name
'Lu, Shenci'
'Ong, Jun-Yang'
'Yang, Hui'
'Poh, Si Bei'
'Liew, Xi'
'Seow, Chwee San Deborah'
'Wong, Ming Wah'
'Zhao, Yu'

_publ_section_title
;
 Diastereo- and Atroposelective Synthesis of Bridged Biaryls Bearing an
 Eight-Membered Lactone through an Organocatalytic Cascade.
;
_journal_issue 43
_journal_name_full 'Journal of the American Chemical Society'
_journal_page_first 17062
_journal_page_last 17067
_journal_paper_doi 10.1021/jacs.9b08510
_journal_volume 141
_journal_year 2019
_chemical_absolute_configuration ad
_chemical_formula_sum 'C28 H26 O3'
_chemical_formula_weight 410.49
_space_group_crystal_system monoclinic
_space_group_IT_number 4
_space_group_name_Hall 'P 2yb'
_space_group_name_H-M_alt 'P 1 21 1'
_symmetry_space_group_name_Hall 'P 2yb'
_symmetry_space_group_name_H-M 'P 1 21 1'
_atom_sites_solution_hydrogens geom
_audit_creation_method SHELXL-2014/7
_cell_angle_alpha 90
_cell_angle_beta 99.2020(10)
_cell_angle_gamma 90
_cell_formula_units_Z 2
_cell_length_a 7.9247(4)
_cell_length_b 10.0883(5)
_cell_length_c 13.7799(7)
_cell_measurement_reflns_used 9289
_cell_measurement_temperature 100(2)
_cell_measurement_theta_max 70.10
_cell_measurement_theta_min 3.25
_cell_volume 1087.48(9)
_computing_cell_refinement 'APEX3 v2016.1-0 (Bruker AXS)'
_computing_data_collection 'APEX3 (Bruker AXS)'
_computing_data_reduction 'SAINT V8.32B (Bruker AXS Inc., 2014)'
_computing_molecular_graphics 'Bruker SHELXTL'
_computing_publication_material 'Bruker SHELXTL'
_computing_structure_refinement 'SHELXL--2014 (Sheldrick 2014)'
_computing_structure_solution 'SHELXT--(Sheldrick 2015)'
_diffrn_ambient_temperature 100(2)
_diffrn_measured_fraction_theta_full 1.000
_diffrn_measured_fraction_theta_max 0.999
_diffrn_measurement_device_type 'Bruker D8 Venture'
_diffrn_measurement_method '\f and \w scans'
_diffrn_radiation_type CuK\a
_diffrn_radiation_wavelength 1.54178
_diffrn_reflns_av_R_equivalents 0.0265
_diffrn_reflns_av_unetI/netI 0.0099
_diffrn_reflns_Laue_measured_fraction_full 1.000
_diffrn_reflns_Laue_measured_fraction_max 0.999
_diffrn_reflns_limit_h_max 9
_diffrn_reflns_limit_h_min -9
_diffrn_reflns_limit_k_max 12
_diffrn_reflns_limit_k_min -12
_diffrn_reflns_limit_l_max 16
_diffrn_reflns_limit_l_min -16
_diffrn_reflns_number 71472
_diffrn_reflns_point_group_measured_fraction_full 0.998
_diffrn_reflns_point_group_measured_fraction_max 0.996
_diffrn_reflns_theta_full 67.679
_diffrn_reflns_theta_max 70.152
_diffrn_reflns_theta_min 3.249
_exptl_absorpt_coefficient_mu 0.634
_exptl_absorpt_correction_T_max 0.7533
_exptl_absorpt_correction_T_min 0.7106
_exptl_absorpt_correction_type multi-scan
_exptl_absorpt_process_details 'Sadabs, (Sheldrick 2012)'
_exptl_crystal_colour 'Pale yellow'
_exptl_crystal_density_diffrn 1.254
_exptl_crystal_density_meas ?
_exptl_crystal_density_method 'Not Measured'
_exptl_crystal_description Block
_exptl_crystal_F_000 436
_exptl_crystal_size_max 0.230
_exptl_crystal_size_mid 0.200
_exptl_crystal_size_min 0.153
_refine_diff_density_max 0.205
_refine_diff_density_min -0.181
_refine_diff_density_rms 0.039
_refine_ls_abs_structure_details
; 
 Flack x determined using 1919 quotients [(I+)-(I-)]/[(I+)+(I-)] 
 (Parsons, Flack and Wagner, Acta Cryst. B69 (2013) 249-259). 
;
_refine_ls_abs_structure_Flack 0.06(2)
_refine_ls_extinction_coef 0.0123(10)
_refine_ls_extinction_expression Fc^*^=kFc[1+0.001xFc^2^\l^3^/sin(2\q)]^-1/4^
_refine_ls_extinction_method 'SHELXL-2014/7 (Sheldrick 2014'
_refine_ls_goodness_of_fit_ref 1.020
_refine_ls_hydrogen_treatment constr
_refine_ls_matrix_type full
_refine_ls_number_parameters 283
_refine_ls_number_reflns 4127
_refine_ls_number_restraints 1
_refine_ls_restrained_S_all 1.020
_refine_ls_R_factor_all 0.0245
_refine_ls_R_factor_gt 0.0244
_refine_ls_shift/su_max 0.003
_refine_ls_shift/su_mean 0.000
_refine_ls_structure_factor_coef Fsqd
_refine_ls_weighting_details 'w=1/[\s^2^(Fo^2^)+(0.0448P)^2^+0.2017P] where P=(Fo^2^+2Fc^2^)/3'
_refine_ls_weighting_scheme calc
_refine_ls_wR_factor_gt 0.0668
_refine_ls_wR_factor_ref 0.0669
_reflns_Friedel_coverage 0.881
_reflns_Friedel_fraction_full 0.996
_reflns_Friedel_fraction_max 0.993
_reflns_number_gt 4117
_reflns_number_total 4127
_reflns_threshold_expression 'I > 2\s(I)'
_cod_data_source_file ja9b08510_si_004.cif
_cod_data_source_block I159
_cod_depositor_comments
;
The following automatic conversions were performed:

'_exptl_absorpt_correction_type' value 'Multi-scan' changed to
'multi-scan' according to
/home/data/users/saulius/crontab/automatic-downloads/current/ACS/lib/dictionaries/cif_core.dic
dictionary named 'cif_core.dic' version 2.4.2 from 2011-04-26.

'_exptl_crystal_density_meas' value 'Not Measured' was changed to '?'
- the value is perceived as not measured.

Automatic conversion script
Id: cif_fix_values 4973 2017-02-22 13:04:09Z antanas 
;
_cod_database_code 4127902
_shelx_shelxl_version_number 2014/7
_shelx_space_group_comment
; 
The symmetry employed for this shelxl refinement is uniquely defined 
by the following loop, which should always be used as a source of 
symmetry information in preference to the above space-group names. 
They are only intended as comments. 
;
_computing_bruker_data_scaling 'SADABS V2012/1 (Bruker AXS Inc.)'

loop_
_space_group_symop_operation_xyz
'x, y, z'
'-x, y+1/2, -z'

loop_
_atom_site_label
_atom_site_type_symbol
_atom_site_fract_x
_atom_site_fract_y
_atom_site_fract_z
_atom_site_U_iso_or_equiv
_atom_site_adp_type
_atom_site_occupancy
_atom_site_site_symmetry_order
_atom_site_calc_flag
_atom_site_refinement_flags_posn
_atom_site_refinement_flags_adp
O1 O 0.13667(14) 0.15299(11) 0.31723(8) 0.0155(2) Uani 1 1 d . .
O2 O 0.35403(14) 0.53983(11) 0.40517(8) 0.0164(2) Uani 1 1 d . .
O3 O 0.44226(14) 0.42543(12) 0.53905(8) 0.0188(2) Uani 1 1 d . .
C1 C -0.1203(2) 0.38717(16) 0.16454(12) 0.0173(3) Uani 1 1 d . .
H1 H -0.1059 0.4727 0.1382 0.021 Uiso 1 1 calc R U
C2 C -0.2770(2) 0.32360(18) 0.14662(12) 0.0192(3) Uani 1 1 d . .
H2 H -0.3711 0.3661 0.1074 0.023 Uiso 1 1 calc R U
C3 C -0.2992(2) 0.19748(17) 0.18541(12) 0.0184(3) Uani 1 1 d . .
H3 H -0.4076 0.1555 0.1708 0.022 Uiso 1 1 calc R U
C4 C -0.1665(2) 0.13233(16) 0.24466(12) 0.0168(3) Uani 1 1 d . .
H4 H -0.1815 0.0477 0.2722 0.020 Uiso 1 1 calc R U
C5 C -0.0109(2) 0.19826(16) 0.26115(11) 0.0145(3) Uani 1 1 d . .
C6 C 0.0160(2) 0.32256(16) 0.22236(11) 0.0140(3) Uani 1 1 d . .
C7 C 0.1942(2) 0.35494(16) 0.25745(11) 0.0140(3) Uani 1 1 d . .
C8 C 0.2580(2) 0.25105(16) 0.31397(12) 0.0146(3) Uani 1 1 d . .
C9 C 0.4286(2) 0.22047(16) 0.37294(12) 0.0167(3) Uani 1 1 d . .
H9A H 0.4881 0.1552 0.3367 0.020 Uiso 1 1 calc R U
H9B H 0.4116 0.1794 0.4359 0.020 Uiso 1 1 calc R U
C10 C 0.5423(2) 0.34408(15) 0.39467(11) 0.0155(3) Uani 1 1 d . .
H10 H 0.5591 0.3872 0.3316 0.019 Uiso 1 1 calc R U
C11 C 0.7159(2) 0.30751(17) 0.45427(11) 0.0173(3) Uani 1 1 d . .
H11A H 0.6980 0.2711 0.5186 0.021 Uiso 1 1 calc R U
H11B H 0.7687 0.2371 0.4191 0.021 Uiso 1 1 calc R U
C12 C 0.8386(2) 0.42469(19) 0.47183(13) 0.0225(4) Uani 1 1 d . .
H12A H 0.7947 0.4887 0.5162 0.027 Uiso 1 1 calc R U
H12B H 0.8421 0.4700 0.4085 0.027 Uiso 1 1 calc R U
C13 C 1.0198(2) 0.3838(2) 0.51688(14) 0.0270(4) Uani 1 1 d . .
H13A H 1.0678 0.3274 0.4692 0.032 Uiso 1 1 calc R U
H13B H 1.0916 0.4644 0.5281 0.032 Uiso 1 1 calc R U
C14 C 1.0303(2) 0.3090(2) 0.61325(14) 0.0313(4) Uani 1 1 d . .
H14A H 0.9739 0.2228 0.6012 0.047 Uiso 1 1 calc R U
H14B H 0.9732 0.3603 0.6589 0.047 Uiso 1 1 calc R U
H14C H 1.1505 0.2957 0.6418 0.047 Uiso 1 1 calc R U
C15 C 0.44639(19) 0.43731(16) 0.45291(11) 0.0153(3) Uani 1 1 d . .
C16 C 0.35232(19) 0.56743(16) 0.30529(11) 0.0151(3) Uani 1 1 d . .
C17 C 0.27825(19) 0.47871(16) 0.23262(12) 0.0141(3) Uani 1 1 d . .
C18 C 0.27651(19) 0.51804(16) 0.13395(11) 0.0152(3) Uani 1 1 d . .
C19 C 0.3379(2) 0.64285(17) 0.11327(12) 0.0168(3) Uani 1 1 d . .
H19 H 0.3337 0.6685 0.0466 0.020 Uiso 1 1 calc R U
C20 C 0.4053(2) 0.73103(16) 0.18737(12) 0.0177(3) Uani 1 1 d . .
C21 C 0.4141(2) 0.69053(16) 0.28462(12) 0.0167(3) Uani 1 1 d . .
H21 H 0.4625 0.7474 0.3366 0.020 Uiso 1 1 calc R U
C22 C 0.21070(19) 0.42847(16) 0.05011(11) 0.0149(3) Uani 1 1 d . .
C23 C 0.0977(2) 0.47595(17) -0.03068(12) 0.0175(3) Uani 1 1 d . .
H23 H 0.0624 0.5660 -0.0323 0.021 Uiso 1 1 calc R U
C24 C 0.0366(2) 0.39266(18) -0.10877(12) 0.0207(4) Uani 1 1 d . .
H24 H -0.0435 0.4253 -0.1621 0.025 Uiso 1 1 calc R U
C25 C 0.0915(2) 0.26252(18) -0.10927(13) 0.0217(4) Uani 1 1 d . .
H25 H 0.0506 0.2061 -0.1631 0.026 Uiso 1 1 calc R U
C26 C 0.2075(2) 0.21474(17) -0.03017(12) 0.0206(3) Uani 1 1 d . .
H26 H 0.2475 0.1260 -0.0306 0.025 Uiso 1 1 calc R U
C27 C 0.2643(2) 0.29628(16) 0.04888(12) 0.0163(3) Uani 1 1 d . .
H27 H 0.3409 0.2621 0.1032 0.020 Uiso 1 1 calc R U
C28 C 0.4655(2) 0.86763(17) 0.16370(13) 0.0228(4) Uani 1 1 d . .
H28A H 0.5756 0.8606 0.1403 0.034 Uiso 1 1 calc R U
H28B H 0.4788 0.9228 0.2230 0.034 Uiso 1 1 calc R U
H28C H 0.3812 0.9082 0.1125 0.034 Uiso 1 1 calc R U

loop_
_atom_site_aniso_label
_atom_site_aniso_U_11
_atom_site_aniso_U_22
_atom_site_aniso_U_33
_atom_site_aniso_U_23
_atom_site_aniso_U_13
_atom_site_aniso_U_12
O1 0.0160(5) 0.0127(5) 0.0170(5) 0.0017(4) 0.0007(4) -0.0018(4)
O2 0.0213(5) 0.0147(6) 0.0131(5) -0.0001(4) 0.0027(4) 0.0012(4)
O3 0.0193(5) 0.0220(6) 0.0150(5) 0.0010(5) 0.0023(4) -0.0001(5)
C1 0.0193(8) 0.0159(8) 0.0171(7) 0.0018(6) 0.0034(6) 0.0008(6)
C2 0.0171(8) 0.0209(8) 0.0191(8) 0.0011(7) 0.0016(6) 0.0021(6)
C3 0.0155(7) 0.0199(8) 0.0196(8) -0.0019(7) 0.0019(6) -0.0024(6)
C4 0.0189(8) 0.0140(8) 0.0183(8) 0.0001(6) 0.0053(6) -0.0022(6)
C5 0.0160(7) 0.0151(7) 0.0122(7) -0.0020(6) 0.0018(6) 0.0007(6)
C6 0.0163(7) 0.0137(7) 0.0124(7) -0.0030(6) 0.0033(6) -0.0014(6)
C7 0.0153(7) 0.0145(8) 0.0123(7) -0.0012(6) 0.0019(6) -0.0007(6)
C8 0.0161(7) 0.0133(7) 0.0144(7) -0.0016(6) 0.0028(6) -0.0025(6)
C9 0.0166(7) 0.0154(8) 0.0170(8) 0.0014(6) -0.0005(6) 0.0003(6)
C10 0.0158(7) 0.0156(8) 0.0147(7) 0.0009(6) 0.0014(6) -0.0008(6)
C11 0.0146(7) 0.0203(8) 0.0165(7) -0.0007(6) 0.0008(6) 0.0000(6)
C12 0.0185(8) 0.0271(9) 0.0210(8) 0.0019(7) 0.0002(6) -0.0046(7)
C13 0.0164(8) 0.0398(11) 0.0245(9) -0.0075(8) 0.0021(7) -0.0048(7)
C14 0.0246(9) 0.0368(11) 0.0288(9) -0.0027(9) -0.0069(7) -0.0004(8)
C15 0.0134(7) 0.0162(8) 0.0160(8) 0.0003(6) 0.0011(6) -0.0038(6)
C16 0.0150(7) 0.0154(7) 0.0147(7) 0.0004(6) 0.0017(6) 0.0019(6)
C17 0.0136(7) 0.0129(7) 0.0156(7) 0.0005(6) 0.0023(5) 0.0002(6)
C18 0.0132(7) 0.0159(7) 0.0164(8) 0.0009(6) 0.0019(6) 0.0009(6)
C19 0.0181(7) 0.0171(8) 0.0153(7) 0.0021(6) 0.0030(6) -0.0002(6)
C20 0.0165(7) 0.0149(8) 0.0222(8) 0.0012(6) 0.0050(6) -0.0008(6)
C21 0.0158(7) 0.0153(7) 0.0184(8) -0.0031(6) 0.0009(6) -0.0014(6)
C22 0.0143(7) 0.0164(7) 0.0148(7) 0.0006(6) 0.0044(6) -0.0035(6)
C23 0.0196(8) 0.0168(7) 0.0163(8) 0.0018(6) 0.0038(6) -0.0004(6)
C24 0.0198(8) 0.0256(9) 0.0154(8) 0.0032(7) -0.0007(6) -0.0052(7)
C25 0.0268(9) 0.0206(8) 0.0169(8) -0.0025(7) 0.0011(7) -0.0084(7)
C26 0.0237(8) 0.0160(8) 0.0220(8) -0.0022(7) 0.0037(6) -0.0031(7)
C27 0.0146(7) 0.0172(8) 0.0170(7) 0.0016(6) 0.0017(6) -0.0018(6)
C28 0.0290(9) 0.0163(8) 0.0236(8) 0.0004(7) 0.0056(7) -0.0054(7)

loop_
_atom_type_symbol
_atom_type_description
_atom_type_scat_dispersion_real
_atom_type_scat_dispersion_imag
_atom_type_scat_source
C C 0.0181 0.0091 'International Tables Vol C Tables 4.2.6.8 and 6.1.1.4'
H H 0.0000 0.0000 'International Tables Vol C Tables 4.2.6.8 and 6.1.1.4'
O O 0.0492 0.0322 'International Tables Vol C Tables 4.2.6.8 and 6.1.1.4'

loop_
_geom_angle_atom_site_label_1
_geom_angle_atom_site_label_2
_geom_angle_atom_site_label_3
_geom_angle
C5 O1 C8 106.12(12)
C15 O2 C16 122.74(12)
C2 C1 C6 118.40(15)
C2 C1 H1 120.8
C6 C1 H1 120.8
C1 C2 C3 121.06(16)
C1 C2 H2 119.5
C3 C2 H2 119.5
C4 C3 C2 121.63(15)
C4 C3 H3 119.2
C2 C3 H3 119.2
C5 C4 C3 116.03(15)
C5 C4 H4 122.0
C3 C4 H4 122.0
O1 C5 C4 126.00(15)
O1 C5 C6 110.26(13)
C4 C5 C6 123.75(15)
C5 C6 C1 119.12(15)
C5 C6 C7 105.96(14)
C1 C6 C7 134.90(15)
C8 C7 C6 105.72(14)
C8 C7 C17 130.13(14)
C6 C7 C17 124.15(14)
C7 C8 O1 111.93(13)
C7 C8 C9 134.03(15)
O1 C8 C9 114.03(13)
C8 C9 C10 112.89(13)
C8 C9 H9A 109.0
C10 C9 H9A 109.0
C8 C9 H9B 109.0
C10 C9 H9B 109.0
H9A C9 H9B 107.8
C15 C10 C11 110.42(13)
C15 C10 C9 106.14(12)
C11 C10 C9 110.92(13)
C15 C10 H10 109.8
C11 C10 H10 109.8
C9 C10 H10 109.8
C12 C11 C10 113.20(14)
C12 C11 H11A 108.9
C10 C11 H11A 108.9
C12 C11 H11B 108.9
C10 C11 H11B 108.9
H11A C11 H11B 107.8
C11 C12 C13 112.92(16)
C11 C12 H12A 109.0
C13 C12 H12A 109.0
C11 C12 H12B 109.0
C13 C12 H12B 109.0
H12A C12 H12B 107.8
C14 C13 C12 113.95(15)
C14 C13 H13A 108.8
C12 C13 H13A 108.8
C14 C13 H13B 108.8
C12 C13 H13B 108.8
H13A C13 H13B 107.7
C13 C14 H14A 109.5
C13 C14 H14B 109.5
H14A C14 H14B 109.5
C13 C14 H14C 109.5
H14A C14 H14C 109.5
H14B C14 H14C 109.5
O3 C15 O2 116.94(14)
O3 C15 C10 123.87(14)
O2 C15 C10 119.17(13)
C21 C16 C17 123.31(14)
C21 C16 O2 115.65(13)
C17 C16 O2 120.81(14)
C16 C17 C18 116.54(14)
C16 C17 C7 121.76(14)
C18 C17 C7 121.53(14)
C19 C18 C17 119.95(14)
C19 C18 C22 118.55(14)
C17 C18 C22 121.50(14)
C20 C19 C18 122.08(15)
C20 C19 H19 119.0
C18 C19 H19 119.0
C21 C20 C19 118.18(15)
C21 C20 C28 120.43(15)
C19 C20 C28 121.39(15)
C16 C21 C20 119.83(14)
C16 C21 H21 120.1
C20 C21 H21 120.1
C23 C22 C27 118.28(15)
C23 C22 C18 120.60(15)
C27 C22 C18 121.09(14)
C24 C23 C22 120.62(16)
C24 C23 H23 119.7
C22 C23 H23 119.7
C25 C24 C23 120.42(16)
C25 C24 H24 119.8
C23 C24 H24 119.8
C24 C25 C26 119.53(16)
C24 C25 H25 120.2
C26 C25 H25 120.2
C27 C26 C25 120.09(16)
C27 C26 H26 120.0
C25 C26 H26 120.0
C26 C27 C22 121.01(15)
C26 C27 H27 119.5
C22 C27 H27 119.5
C20 C28 H28A 109.5
C20 C28 H28B 109.5
H28A C28 H28B 109.5
C20 C28 H28C 109.5
H28A C28 H28C 109.5
H28B C28 H28C 109.5

loop_
_geom_bond_atom_site_label_1
_geom_bond_atom_site_label_2
_geom_bond_distance
O1 C5 1.3728(19)
O1 C8 1.3855(19)
O2 C15 1.3727(19)
O2 C16 1.4022(19)
O3 C15 1.1986(19)
C1 C2 1.384(2)
C1 C6 1.397(2)
C1 H1 0.9500
C2 C3 1.402(2)
C2 H2 0.9500
C3 C4 1.389(2)
C3 H3 0.9500
C4 C5 1.387(2)
C4 H4 0.9500
C5 C6 1.393(2)
C6 C7 1.454(2)
C7 C8 1.355(2)
C7 C17 1.481(2)
C8 C9 1.494(2)
C9 C10 1.540(2)
C9 H9A 0.9900
C9 H9B 0.9900
C10 C15 1.517(2)
C10 C11 1.530(2)
C10 H10 1.0000
C11 C12 1.525(2)
C11 H11A 0.9900
C11 H11B 0.9900
C12 C13 1.527(2)
C12 H12A 0.9900
C12 H12B 0.9900
C13 C14 1.518(3)
C13 H13A 0.9900
C13 H13B 0.9900
C14 H14A 0.9800
C14 H14B 0.9800
C14 H14C 0.9800
C16 C21 1.381(2)
C16 C17 1.400(2)
C17 C18 1.414(2)
C18 C19 1.396(2)
C18 C22 1.493(2)
C19 C20 1.394(2)
C19 H19 0.9500
C20 C21 1.392(2)
C20 C28 1.511(2)
C21 H21 0.9500
C22 C23 1.397(2)
C22 C27 1.401(2)
C23 C24 1.390(2)
C23 H23 0.9500
C24 C25 1.384(3)
C24 H24 0.9500
C25 C26 1.394(2)
C25 H25 0.9500
C26 C27 1.382(2)
C26 H26 0.9500
C27 H27 0.9500
C28 H28A 0.9800
C28 H28B 0.9800
C28 H28C 0.9800

loop_
_geom_torsion_atom_site_label_1
_geom_torsion_atom_site_label_2
_geom_torsion_atom_site_label_3
_geom_torsion_atom_site_label_4
_geom_torsion
C6 C1 C2 C3 0.0(2)
C1 C2 C3 C4 1.2(2)
C2 C3 C4 C5 -1.3(2)
C8 O1 C5 C4 -179.31(15)
C8 O1 C5 C6 0.34(16)
C3 C4 C5 O1 179.82(14)
C3 C4 C5 C6 0.2(2)
O1 C5 C6 C1 -178.66(14)
C4 C5 C6 C1 1.0(2)
O1 C5 C6 C7 0.19(16)
C4 C5 C6 C7 179.85(15)
C2 C1 C6 C5 -1.1(2)
C2 C1 C6 C7 -179.54(16)
C5 C6 C7 C8 -0.66(17)
C1 C6 C7 C8 177.92(17)
C5 C6 C7 C17 179.27(14)
C1 C6 C7 C17 -2.1(3)
C6 C7 C8 O1 0.92(17)
C17 C7 C8 O1 -179.01(15)
C6 C7 C8 C9 -178.77(17)
C17 C7 C8 C9 1.3(3)
C5 O1 C8 C7 -0.81(17)
C5 O1 C8 C9 178.95(13)
C7 C8 C9 C10 17.4(3)
O1 C8 C9 C10 -162.25(13)
C8 C9 C10 C15 60.58(17)
C8 C9 C10 C11 -179.45(13)
C15 C10 C11 C12 -66.66(17)
C9 C10 C11 C12 175.96(13)
C10 C11 C12 C13 -170.93(14)
C11 C12 C13 C14 -56.8(2)
C16 O2 C15 O3 177.87(13)
C16 O2 C15 C10 -3.9(2)
C11 C10 C15 O3 -41.2(2)
C9 C10 C15 O3 79.08(18)
C11 C10 C15 O2 140.72(14)
C9 C10 C15 O2 -98.98(15)
C15 O2 C16 C21 -118.58(15)
C15 O2 C16 C17 66.72(19)
C21 C16 C17 C18 3.1(2)
O2 C16 C17 C18 177.42(13)
C21 C16 C17 C7 -172.28(14)
O2 C16 C17 C7 2.0(2)
C8 C7 C17 C16 -59.4(2)
C6 C7 C17 C16 120.73(17)
C8 C7 C17 C18 125.45(19)
C6 C7 C17 C18 -54.5(2)
C16 C17 C18 C19 -3.5(2)
C7 C17 C18 C19 171.95(14)
C16 C17 C18 C22 176.24(14)
C7 C17 C18 C22 -8.3(2)
C17 C18 C19 C20 1.3(2)
C22 C18 C19 C20 -178.44(14)
C18 C19 C20 C21 1.5(2)
C18 C19 C20 C28 -177.82(15)
C17 C16 C21 C20 -0.5(2)
O2 C16 C21 C20 -175.01(14)
C19 C20 C21 C16 -1.9(2)
C28 C20 C21 C16 177.40(15)
C19 C18 C22 C23 -47.0(2)
C17 C18 C22 C23 133.25(16)
C19 C18 C22 C27 130.99(16)
C17 C18 C22 C27 -48.7(2)
C27 C22 C23 C24 1.9(2)
C18 C22 C23 C24 179.94(14)
C22 C23 C24 C25 -2.3(2)
C23 C24 C25 C26 0.8(3)
C24 C25 C26 C27 1.2(3)
C25 C26 C27 C22 -1.7(2)
C23 C22 C27 C26 0.1(2)
C18 C22 C27 C26 -177.92(15)
